data_7010837
loop_
_publ_author_name
'Armstrong, David R.'
'Davies, Robert P.'
'Linton, David J.'
'Snaith, Ronald'
'Schooler, Paul'
'Wheatley, Andrew E. H.'

_publ_section_title
;
 The crystallographic observation of molecular lithium oxide: synthesis
 and solid-state structure of
 [Me2AlN(2-C5H4N)Ph]2(O)Li2&#x00B7;2THF&#x2020;
;
_journal_issue 19
_journal_name_full 'Journal of the Chemical Society, Dalton Transactions'
_journal_page_first 2838
_journal_paper_doi 10.1039/b104388a
_journal_year 2001
_chemical_formula_sum 'C19 H33 Al Li N3 Si2'
_chemical_formula_weight 393.58
_chemical_name_common rs0024
_chemical_name_systematic
; 
? 
;
_space_group_IT_number 14
_symmetry_cell_setting monoclinic
_symmetry_space_group_name_Hall '-P 2yn'
_symmetry_space_group_name_H-M 'P 1 21/n 1'
_atom_sites_solution_hydrogens geom
_atom_sites_solution_primary direct
_atom_sites_solution_secondary difmap
_audit_creation_method SHELXL-97
_cell_angle_alpha 90.00
_cell_angle_beta 99.5570(18)
_cell_angle_gamma 90.00
_cell_formula_units_Z 8
_cell_length_a 13.8140(4)
_cell_length_b 17.6740(5)
_cell_length_c 19.7500(5)
_cell_measurement_reflns_used 24634
_cell_measurement_temperature 180(2)
_cell_measurement_theta_max 25.028
_cell_measurement_theta_min 2.910
_cell_volume 4755.0(2)
_computing_cell_refinement 'HKL Scalepack (Otwinowski & Minor 1997)'
_computing_data_collection 'Collect (Nonius BV, 1997-2000)'
_computing_data_reduction 'HKL Denzo and Scalepack (Otwinowski & Minor 19'
_computing_structure_refinement 'SHELXL-97 (Sheldrick, 1997)'
_computing_structure_solution 'SHELXS-97 (Sheldrick, 1990)'
_diffrn_ambient_temperature 180(2)
_diffrn_measured_fraction_theta_full 0.989
_diffrn_measured_fraction_theta_max 0.989
_diffrn_measurement_method CCD
_diffrn_radiation_monochromator graphite
_diffrn_radiation_source 'fine-focus sealed tube'
_diffrn_radiation_type MoK\a
_diffrn_radiation_wavelength 0.71070
_diffrn_reflns_av_R_equivalents 0.0379
_diffrn_reflns_av_sigmaI/netI 0.0535
_diffrn_reflns_limit_h_max 16
_diffrn_reflns_limit_h_min 0
_diffrn_reflns_limit_k_max 20
_diffrn_reflns_limit_k_min 0
_diffrn_reflns_limit_l_max 23
_diffrn_reflns_limit_l_min -23
_diffrn_reflns_number 16045
_diffrn_reflns_theta_full 25.03
_diffrn_reflns_theta_max 25.03
_diffrn_reflns_theta_min 3.00
_exptl_absorpt_coefficient_mu 0.193
_exptl_absorpt_correction_T_max 0.9753
_exptl_absorpt_correction_T_min 0.9461
_exptl_crystal_density_diffrn 1.100
_exptl_crystal_density_method 'not measured'
_exptl_crystal_F_000 1696
_exptl_crystal_size_max 0.29
_exptl_crystal_size_mid 0.15
_exptl_crystal_size_min 0.13
_refine_diff_density_max 0.453
_refine_diff_density_min -0.311
_refine_diff_density_rms 0.060
_refine_ls_extinction_method none
_refine_ls_goodness_of_fit_ref 1.063
_refine_ls_hydrogen_treatment mixed
_refine_ls_matrix_type full
_refine_ls_number_parameters 485
_refine_ls_number_reflns 8324
_refine_ls_number_restraints 0
_refine_ls_restrained_S_all 1.063
_refine_ls_R_factor_all 0.0792
_refine_ls_R_factor_gt 0.0543
_refine_ls_shift/su_max 0.614
_refine_ls_shift/su_mean 0.007
_refine_ls_structure_factor_coef Fsqd
_refine_ls_weighting_details 'calc w=1/[\s^2^(Fo^2^)+(0.0840P)^2^+2.7025P] where P=(Fo^2^+2Fc^2^)/3'
_refine_ls_weighting_scheme calc
_refine_ls_wR_factor_gt 0.1480
_refine_ls_wR_factor_ref 0.1662
_reflns_number_gt 6217
_reflns_number_total 8324
_reflns_threshold_expression >2sigma(I)
_cod_data_source_file b104388a.txt
_cod_data_source_block rs0024
_cod_depositor_comments
;
The following automatic conversions were performed:
'_symmetry_cell_setting' value 'Monoclinic' changed to 'monoclinic'
according to '/home/saulius/struct/CIF-dictionaries/cif_core.dic'
dictionary named 'cif_core.dic' version 2.4.1 from 2010-06-29.

Automatic conversion script
Id: cif_fix_enum 1527 2010-12-29 10:47:43Z saulius 
;
_cod_original_sg_symbol_H-M P2(1)/n
_cod_database_code 7010837

loop_
_symmetry_equiv_pos_as_xyz
'x, y, z'
'-x+1/2, y+1/2, -z+1/2'
'-x, -y, -z'
'x-1/2, -y-1/2, z-1/2'

loop_
_atom_site_label
_atom_site_type_symbol
_atom_site_fract_x
_atom_site_fract_y
_atom_site_fract_z
_atom_site_U_iso_or_equiv
_atom_site_adp_type
_atom_site_occupancy
_atom_site_symmetry_multiplicity
_atom_site_calc_flag
_atom_site_refinement_flags
_atom_site_disorder_assembly
_atom_site_disorder_group
Al1 Al 0.25061(6) -0.08271(5) 0.22818(4) 0.0342(2) Uani 1 1 d . . .
Li1 Li 0.4623(3) -0.1059(3) 0.2291(3) 0.0468(12) Uani 1 1 d . . .
Si1 Si 0.32629(6) -0.24825(5) 0.22050(4) 0.0406(2) Uani 1 1 d . . .
N1 N 0.33198(16) -0.15505(13) 0.19049(11) 0.0332(5) Uani 1 1 d . . .
C1 C 0.3073(3) -0.24941(19) 0.31240(17) 0.0534(8) Uani 1 1 d . . .
H1A H 0.2434 -0.2269 0.3158 0.080 Uiso 1 1 calc R . .
H1B H 0.3595 -0.2201 0.3404 0.080 Uiso 1 1 calc R . .
H1C H 0.3092 -0.3017 0.3290 0.080 Uiso 1 1 calc R . .
Al2 Al -0.25041(6) -0.18549(5) 0.20192(4) 0.0343(2) Uani 1 1 d . . .
Li2 Li -0.0430(3) -0.1659(3) 0.2062(3) 0.0496(13) Uani 1 1 d . . .
Si2 Si 0.33271(7) -0.14275(5) 0.10248(4) 0.0472(2) Uani 1 1 d . . .
N2 N 0.30164(17) -0.06000(14) 0.32256(12) 0.0370(5) Uani 1 1 d . . .
C2 C 0.4433(3) -0.3030(2) 0.2222(2) 0.0605(9) Uani 1 1 d . . .
H2A H 0.4575 -0.3077 0.1754 0.091 Uiso 1 1 calc R . .
H2B H 0.4360 -0.3535 0.2413 0.091 Uiso 1 1 calc R . .
H2C H 0.4973 -0.2763 0.2509 0.091 Uiso 1 1 calc R . .
Si3 Si -0.16583(6) -0.15172(5) 0.06879(4) 0.0447(2) Uani 1 1 d . . .
N3 N 0.45549(17) -0.02871(14) 0.29929(13) 0.0418(6) Uani 1 1 d . . .
C3 C 0.2272(2) -0.30498(19) 0.16745(19) 0.0549(9) Uani 1 1 d . . .
H3A H 0.1661 -0.2757 0.1600 0.082 Uiso 1 1 calc R . .
H3B H 0.2171 -0.3521 0.1915 0.082 Uiso 1 1 calc R . .
H3C H 0.2464 -0.3168 0.1231 0.082 Uiso 1 1 calc R . .
Si4 Si -0.17420(6) -0.02525(5) 0.16934(5) 0.0468(2) Uani 1 1 d . . .
N4 N -0.16939(15) -0.12249(13) 0.15295(12) 0.0348(5) Uani 1 1 d . . .
C4 C 0.2058(3) -0.1366(2) 0.05127(17) 0.0642(10) Uani 1 1 d . . .
H4A H 0.1693 -0.1828 0.0581 0.096 Uiso 1 1 calc R . .
H4B H 0.2100 -0.1312 0.0025 0.096 Uiso 1 1 calc R . .
H4C H 0.1717 -0.0928 0.0665 0.096 Uiso 1 1 calc R . .
N5 N -0.19061(18) -0.19758(15) 0.29696(13) 0.0451(6) Uani 1 1 d . . .
C5 C 0.3985(3) -0.2210(3) 0.0645(2) 0.0744(12) Uani 1 1 d . . .
H5A H 0.3621 -0.2684 0.0660 0.112 Uiso 1 1 calc R . .
H5B H 0.4647 -0.2267 0.0909 0.112 Uiso 1 1 calc R . .
H5C H 0.4029 -0.2087 0.0167 0.112 Uiso 1 1 calc R . .
N6 N -0.05753(19) -0.25555(15) 0.26401(15) 0.0499(7) Uani 1 1 d . . .
C6 C 0.4017(3) -0.0539(2) 0.08730(18) 0.0605(10) Uani 1 1 d . . .
H6A H 0.3652 -0.0096 0.0991 0.091 Uiso 1 1 calc R . .
H6B H 0.4091 -0.0512 0.0389 0.091 Uiso 1 1 calc R . .
H6C H 0.4667 -0.0548 0.1161 0.091 Uiso 1 1 calc R . .
C7 C 0.3897(2) -0.02464(16) 0.34299(15) 0.0362(6) Uani 1 1 d . . .
C8 C 0.4137(2) 0.01675(18) 0.40444(16) 0.0475(8) Uani 1 1 d . . .
H8A H 0.3680 0.0196 0.4354 0.057 Uiso 1 1 calc R . .
C9 C 0.5019(3) 0.0527(2) 0.41985(18) 0.0575(9) Uani 1 1 d . . .
H9A H 0.5183 0.0794 0.4620 0.069 Uiso 1 1 calc R . .
C10 C 0.5673(3) 0.0504(2) 0.3743(2) 0.0604(10) Uani 1 1 d . . .
H10A H 0.6286 0.0759 0.3835 0.073 Uiso 1 1 calc R . .
C11 C 0.5407(2) 0.01013(19) 0.31583(19) 0.0540(9) Uani 1 1 d . . .
H11A H 0.5852 0.0090 0.2840 0.065 Uiso 1 1 calc R . .
C12 C 0.2338(2) -0.05874(18) 0.37015(15) 0.0428(7) Uani 1 1 d . . .
C13 C 0.2462(3) -0.1077(2) 0.42570(19) 0.0701(11) Uani 1 1 d . . .
H13A H 0.3013 -0.1406 0.4340 0.084 Uiso 1 1 calc R . .
C14 C 0.1756(5) -0.1080(3) 0.4695(3) 0.1072(19) Uani 1 1 d . . .
H14A H 0.1824 -0.1425 0.5069 0.129 Uiso 1 1 calc R . .
C15 C 0.0985(4) -0.0602(3) 0.4595(3) 0.1042(18) Uani 1 1 d . . .
H15A H 0.0520 -0.0611 0.4899 0.125 Uiso 1 1 calc R . .
C16 C 0.0868(3) -0.0100(3) 0.4053(2) 0.0851(14) Uani 1 1 d . . .
H16A H 0.0323 0.0235 0.3980 0.102 Uiso 1 1 calc R . .
C17 C 0.1560(2) -0.0089(2) 0.36100(18) 0.0553(9) Uani 1 1 d . . .
H17A H 0.1493 0.0265 0.3243 0.066 Uiso 1 1 calc R . .
C18 C 0.2379(2) 0.01659(18) 0.18191(18) 0.0498(8) Uani 1 1 d . . .
H18A H 0.1828 0.0444 0.1954 0.075 Uiso 1 1 calc R . .
H18B H 0.2261 0.0092 0.1321 0.075 Uiso 1 1 calc R . .
H18C H 0.2986 0.0455 0.1953 0.075 Uiso 1 1 calc R . .
C19 C 0.1165(2) -0.12724(18) 0.22402(17) 0.0435(7) Uani 1 1 d . . .
H19A H 0.0742 -0.0910 0.2428 0.065 Uiso 1 1 calc R . .
H19B H 0.1211 -0.1740 0.2511 0.065 Uiso 1 1 calc R . .
H19C H 0.0886 -0.1385 0.1762 0.065 Uiso 1 1 calc R . .
C20 C -0.0899(3) -0.2397(2) 0.07064(18) 0.0566(9) Uani 1 1 d . . .
H20A H -0.1146 -0.2778 0.0995 0.085 Uiso 1 1 calc R . .
H20B H -0.0214 -0.2279 0.0895 0.085 Uiso 1 1 calc R . .
H20C H -0.0939 -0.2595 0.0239 0.085 Uiso 1 1 calc R . .
C21 C -0.1041(3) -0.0841(2) 0.0163(2) 0.0727(11) Uani 1 1 d . . .
H21A H -0.1404 -0.0362 0.0113 0.109 Uiso 1 1 calc R . .
H21B H -0.1029 -0.1059 -0.0291 0.109 Uiso 1 1 calc R . .
H21C H -0.0367 -0.0748 0.0394 0.109 Uiso 1 1 calc R . .
C22 C -0.2917(3) -0.1671(2) 0.0182(2) 0.0675(10) Uani 1 1 d . . .
H22A H -0.3254 -0.1184 0.0100 0.101 Uiso 1 1 calc R . .
H22B H -0.3292 -0.2003 0.0440 0.101 Uiso 1 1 calc R . .
H22C H -0.2861 -0.1908 -0.0259 0.101 Uiso 1 1 calc R . .
C23 C -0.2839(3) 0.0214(2) 0.1178(2) 0.0697(11) Uani 1 1 d . . .
H23A H -0.3438 -0.0022 0.1284 0.105 Uiso 1 1 calc R . .
H23B H -0.2815 0.0154 0.0687 0.105 Uiso 1 1 calc R . .
H23C H -0.2838 0.0753 0.1292 0.105 Uiso 1 1 calc R . .
C24 C -0.1748(3) -0.0089(2) 0.2624(2) 0.0676(10) Uani 1 1 d . . .
H24A H -0.2349 -0.0301 0.2750 0.101 Uiso 1 1 calc R . .
H24B H -0.1724 0.0456 0.2718 0.101 Uiso 1 1 calc R . .
H24C H -0.1175 -0.0334 0.2895 0.101 Uiso 1 1 calc R . .
C25 C -0.0643(3) 0.0294(2) 0.1514(3) 0.0770(12) Uani 1 1 d . . .
H25A H -0.0041 0.0033 0.1721 0.116 Uiso 1 1 calc R . .
H25B H -0.0651 0.0803 0.1710 0.116 Uiso 1 1 calc R . .
H25C H -0.0663 0.0332 0.1016 0.116 Uiso 1 1 calc R . .
C26 C -0.1134(2) -0.24619(17) 0.31518(16) 0.0395(7) Uani 1 1 d . . .
C27 C -0.0910(3) -0.2861(2) 0.37567(18) 0.0587(9) Uani 1 1 d . . .
H27A H -0.1288 -0.2783 0.4111 0.070 Uiso 1 1 calc R . .
C28 C -0.0159(3) -0.3360(2) 0.3854(2) 0.0685(11) Uani 1 1 d . . .
H28A H -0.0008 -0.3628 0.4276 0.082 Uiso 1 1 calc R . .
C29 C 0.0387(3) -0.3482(2) 0.3341(2) 0.0758(12) Uani 1 1 d . . .
H29A H 0.0908 -0.3839 0.3396 0.091 Uiso 1 1 calc R . .
C30 C 0.0157(3) -0.3073(2) 0.2754(2) 0.0640(10) Uani 1 1 d . . .
H30A H 0.0534 -0.3155 0.2400 0.077 Uiso 1 1 calc R . .
C31 C -0.2472(3) -0.1860(2) 0.35147(16) 0.0537(9) Uani 1 1 d . . .
C32 C -0.3264(3) -0.2319(3) 0.35654(19) 0.0665(11) Uani 1 1 d . . .
H32A H -0.3429 -0.2717 0.3244 0.080 Uiso 1 1 calc R . .
C33 C -0.3827(4) -0.2206(3) 0.4082(2) 0.0921(16) Uani 1 1 d . . .
H33A H -0.4374 -0.2522 0.4113 0.110 Uiso 1 1 calc R . .
C34 C -0.3572(5) -0.1622(4) 0.4550(3) 0.1037(19) Uani 1 1 d . . .
H34A H -0.3953 -0.1532 0.4901 0.124 Uiso 1 1 calc R . .
C35 C -0.2780(5) -0.1180(3) 0.4506(2) 0.1004(18) Uani 1 1 d . . .
H35A H -0.2603 -0.0791 0.4835 0.121 Uiso 1 1 calc R . .
C36 C -0.2227(4) -0.1289(3) 0.3991(2) 0.0783(12) Uani 1 1 d . . .
H36A H -0.1679 -0.0972 0.3965 0.094 Uiso 1 1 calc R . .
C37 C -0.3798(2) -0.13694(18) 0.20674(16) 0.0440(7) Uani 1 1 d . . .
H37A H -0.4273 -0.1512 0.1662 0.066 Uiso 1 1 calc R . .
H37B H -0.3720 -0.0818 0.2080 0.066 Uiso 1 1 calc R . .
H37C H -0.4034 -0.1540 0.2483 0.066 Uiso 1 1 calc R . .
C38 C -0.2765(2) -0.28919(18) 0.16574(18) 0.0497(8) Uani 1 1 d . . .
H38A H -0.3306 -0.3114 0.1854 0.075 Uiso 1 1 calc R . .
H38B H -0.2174 -0.3202 0.1782 0.075 Uiso 1 1 calc R . .
H38C H -0.2944 -0.2873 0.1156 0.075 Uiso 1 1 calc R . .

loop_
_atom_site_aniso_label
_atom_site_aniso_U_11
_atom_site_aniso_U_22
_atom_site_aniso_U_33
_atom_site_aniso_U_23
_atom_site_aniso_U_13
_atom_site_aniso_U_12
Al1 0.0289(4) 0.0347(5) 0.0378(5) 0.0037(4) 0.0015(4) -0.0018(3)
Li1 0.030(2) 0.058(3) 0.053(3) -0.014(3) 0.010(2) -0.003(2)
Si1 0.0396(4) 0.0348(5) 0.0461(5) -0.0002(4) 0.0037(4) -0.0012(4)
N1 0.0318(12) 0.0354(13) 0.0316(12) 0.0004(10) 0.0030(10) -0.0026(10)
C1 0.063(2) 0.0437(19) 0.052(2) 0.0134(16) 0.0049(17) 0.0017(16)
Al2 0.0277(4) 0.0338(5) 0.0394(5) 0.0006(4) -0.0004(4) 0.0007(3)
Li2 0.029(2) 0.054(3) 0.063(3) 0.020(3) 0.000(2) -0.002(2)
Si2 0.0497(5) 0.0576(6) 0.0328(4) -0.0018(4) 0.0031(4) -0.0097(4)
N2 0.0349(13) 0.0409(14) 0.0361(13) -0.0029(11) 0.0085(10) -0.0002(11)
C2 0.051(2) 0.047(2) 0.083(3) 0.0038(19) 0.0091(19) 0.0076(16)
Si3 0.0402(5) 0.0495(5) 0.0423(5) 0.0067(4) 0.0008(4) 0.0014(4)
N3 0.0331(13) 0.0449(15) 0.0479(15) -0.0091(12) 0.0082(11) -0.0029(11)
C3 0.0514(19) 0.0423(19) 0.070(2) -0.0063(17) 0.0053(17) -0.0102(15)
Si4 0.0384(5) 0.0314(5) 0.0676(6) 0.0031(4) 0.0000(4) 0.0003(3)
N4 0.0262(11) 0.0323(13) 0.0439(14) 0.0039(11) -0.0001(10) -0.0002(9)
C4 0.066(2) 0.080(3) 0.0399(18) 0.0087(18) -0.0102(17) -0.019(2)
N5 0.0416(14) 0.0501(16) 0.0426(14) -0.0015(12) 0.0037(12) 0.0093(12)
C5 0.087(3) 0.089(3) 0.051(2) -0.022(2) 0.022(2) -0.008(2)
N6 0.0408(14) 0.0472(16) 0.0638(18) 0.0104(13) 0.0150(13) 0.0035(12)
C6 0.062(2) 0.073(3) 0.0462(19) 0.0150(18) 0.0096(17) -0.0127(19)
C7 0.0354(15) 0.0345(16) 0.0370(15) 0.0006(13) 0.0006(12) 0.0064(12)
C8 0.0514(19) 0.0504(19) 0.0399(17) -0.0080(15) 0.0054(15) 0.0039(15)
C9 0.061(2) 0.054(2) 0.052(2) -0.0188(17) -0.0083(17) -0.0010(17)
C10 0.0460(19) 0.055(2) 0.078(3) -0.018(2) 0.0045(18) -0.0082(16)
C11 0.0403(17) 0.053(2) 0.070(2) -0.0174(18) 0.0124(16) -0.0054(15)
C12 0.0451(17) 0.0450(18) 0.0400(17) -0.0023(14) 0.0124(14) -0.0024(14)
C13 0.094(3) 0.067(3) 0.056(2) 0.014(2) 0.032(2) 0.016(2)
C14 0.169(5) 0.087(4) 0.087(3) 0.026(3) 0.085(4) 0.017(4)
C15 0.116(4) 0.113(4) 0.106(4) -0.006(3) 0.082(4) 0.000(3)
C16 0.070(3) 0.107(4) 0.089(3) -0.012(3) 0.044(2) 0.015(3)
C17 0.0488(19) 0.062(2) 0.058(2) 0.0007(18) 0.0177(17) 0.0107(17)
C18 0.0479(18) 0.0431(18) 0.056(2) 0.0109(16) 0.0033(15) -0.0028(15)
C19 0.0304(15) 0.0437(18) 0.0554(19) 0.0019(15) 0.0044(14) -0.0025(13)
C20 0.058(2) 0.062(2) 0.052(2) -0.0027(17) 0.0157(17) 0.0089(17)
C21 0.078(3) 0.077(3) 0.064(2) 0.022(2) 0.014(2) -0.003(2)
C22 0.054(2) 0.080(3) 0.059(2) 0.000(2) -0.0168(18) -0.0013(19)
C23 0.054(2) 0.046(2) 0.105(3) 0.020(2) 0.002(2) 0.0114(17)
C24 0.078(3) 0.047(2) 0.075(3) -0.0184(19) 0.002(2) -0.0041(19)
C25 0.055(2) 0.046(2) 0.128(4) 0.006(2) 0.008(2) -0.0111(17)
C26 0.0253(14) 0.0382(16) 0.0523(18) 0.0029(14) -0.0020(13) -0.0011(12)
C27 0.051(2) 0.073(2) 0.051(2) 0.0088(18) 0.0035(16) 0.0120(18)
C28 0.053(2) 0.079(3) 0.071(3) 0.024(2) 0.0037(19) 0.016(2)
C29 0.054(2) 0.072(3) 0.105(3) 0.035(2) 0.025(2) 0.023(2)
C30 0.0475(19) 0.059(2) 0.090(3) 0.020(2) 0.0267(19) 0.0174(17)
C31 0.056(2) 0.064(2) 0.0407(18) 0.0004(17) 0.0060(16) 0.0190(18)
C32 0.056(2) 0.092(3) 0.054(2) 0.007(2) 0.0171(18) 0.005(2)
C33 0.082(3) 0.132(4) 0.068(3) 0.034(3) 0.028(2) 0.030(3)
C34 0.121(5) 0.127(5) 0.074(3) 0.008(3) 0.048(3) 0.057(4)
C35 0.148(5) 0.097(4) 0.062(3) -0.007(3) 0.034(3) 0.044(4)
C36 0.108(3) 0.069(3) 0.059(2) -0.012(2) 0.016(2) 0.016(2)
C37 0.0337(15) 0.0481(19) 0.0503(18) -0.0011(15) 0.0074(14) -0.0004(13)
C38 0.0475(18) 0.0390(17) 0.063(2) -0.0044(16) 0.0116(16) -0.0076(14)

loop_
_atom_type_symbol
_atom_type_description
_atom_type_scat_dispersion_real
_atom_type_scat_dispersion_imag
_atom_type_scat_source
C C 0.0033 0.0016 'International Tables Vol C Tables 4.2.6.8 and 6.1.1.4'
H H 0.0000 0.0000 'International Tables Vol C Tables 4.2.6.8 and 6.1.1.4'
N N 0.0061 0.0033 'International Tables Vol C Tables 4.2.6.8 and 6.1.1.4'
Al Al 0.0645 0.0514 'International Tables Vol C Tables 4.2.6.8 and 6.1.1.4'
Si Si 0.0817 0.0704 'International Tables Vol C Tables 4.2.6.8 and 6.1.1.4'
Li Li -0.0003 0.0001 'International Tables Vol C Tables 4.2.6.8 and 6.1.1.4'

loop_
_geom_angle_atom_site_label_1
_geom_angle_atom_site_label_2
_geom_angle_atom_site_label_3
_geom_angle
_geom_angle_site_symmetry_1
_geom_angle_site_symmetry_3
_geom_angle_publ_flag
N2 Al1 N1 111.63(10) . . ?
N2 Al1 C18 104.68(13) . . ?
N1 Al1 C18 115.01(12) . . ?
N2 Al1 C19 108.05(12) . . ?
N1 Al1 C19 108.53(12) . . ?
C18 Al1 C19 108.69(14) . . ?
N2 Al1 Li1 79.61(12) . . ?
N1 Al1 Li1 43.16(12) . . ?
C18 Al1 Li1 97.92(15) . . ?
C19 Al1 Li1 148.80(15) . . ?
N3 Li1 N1 114.8(2) . . ?
N3 Li1 C37 116.6(2) . 1_655 ?
N1 Li1 C37 128.3(3) . 1_655 ?
N3 Li1 C11 26.84(12) . . ?
N1 Li1 C11 141.2(2) . . ?
C37 Li1 C11 90.50(19) 1_655 . ?
N3 Li1 Si2 132.2(2) . . ?
N1 Li1 Si2 36.63(11) . . ?
C37 Li1 Si2 104.14(19) 1_655 . ?
C11 Li1 Si2 145.2(2) . . ?
N3 Li1 Al1 75.13(16) . . ?
N1 Li1 Al1 40.61(11) . . ?
C37 Li1 Al1 167.7(2) 1_655 . ?
C11 Li1 Al1 100.73(17) . . ?
Si2 Li1 Al1 63.66(10) . . ?
N3 Li1 Si1 120.0(2) . . ?
N1 Li1 Si1 31.58(11) . . ?
C37 Li1 Si1 111.6(2) 1_655 . ?
C11 Li1 Si1 142.9(2) . . ?
Si2 Li1 Si1 59.53(10) . . ?
Al1 Li1 Si1 61.67(10) . . ?
N1 Si1 C3 112.52(14) . . ?
N1 Si1 C2 113.71(14) . . ?
C3 Si1 C2 106.35(17) . . ?
N1 Si1 C1 110.97(13) . . ?
C3 Si1 C1 109.22(16) . . ?
C2 Si1 C1 103.57(17) . . ?
N1 Si1 Li1 37.24(12) . . ?
C3 Si1 Li1 146.97(16) . . ?
C2 Si1 Li1 84.60(15) . . ?
C1 Si1 Li1 97.79(15) . . ?
Si2 N1 Si1 117.30(13) . . ?
Si2 N1 Al1 113.55(12) . . ?
Si1 N1 Al1 115.41(12) . . ?
Si2 N1 Li1 99.69(18) . . ?
Si1 N1 Li1 111.2(2) . . ?
Al1 N1 Li1 96.24(17) . . ?
Si1 C1 H1A 109.5 . . ?
Si1 C1 H1B 109.5 . . ?
H1A C1 H1B 109.5 . . ?
Si1 C1 H1C 109.5 . . ?
H1A C1 H1C 109.5 . . ?
H1B C1 H1C 109.5 . . ?
N5 Al2 N4 110.95(11) . . ?
N5 Al2 C38 105.74(14) . . ?
N4 Al2 C38 115.84(12) . . ?
N5 Al2 C37 104.03(12) . . ?
N4 Al2 C37 111.74(12) . . ?
C38 Al2 C37 107.71(14) . . ?
N5 Al2 Li2 73.84(13) . . ?
N4 Al2 Li2 44.98(12) . . ?
C38 Al2 Li2 104.07(16) . . ?
C37 Al2 Li2 147.34(15) . . ?
N6 Li2 N4 116.0(3) . . ?
N6 Li2 Al2 74.02(16) . . ?
N4 Li2 Al2 42.59(11) . . ?
N6 Li2 Si3 119.9(2) . . ?
N4 Li2 Si3 35.14(12) . . ?
Al2 Li2 Si3 64.32(11) . . ?
N6 Li2 Si4 131.8(2) . . ?
N4 Li2 Si4 32.34(11) . . ?
Al2 Li2 Si4 63.07(10) . . ?
Si3 Li2 Si4 59.47(10) . . ?
N1 Si2 C5 112.81(16) . . ?
N1 Si2 C4 112.51(14) . . ?
C5 Si2 C4 107.31(19) . . ?
N1 Si2 C6 110.30(14) . . ?
C5 Si2 C6 104.99(18) . . ?
C4 Si2 C6 108.55(17) . . ?
N1 Si2 Li1 43.68(12) . . ?
C5 Si2 Li1 103.89(17) . . ?
C4 Si2 Li1 147.20(16) . . ?
C6 Si2 Li1 72.17(16) . . ?
C7 N2 C12 116.5(2) . . ?
C7 N2 Al1 123.13(18) . . ?
C12 N2 Al1 117.67(19) . . ?
Si1 C2 H2A 109.5 . . ?
Si1 C2 H2B 109.5 . . ?
H2A C2 H2B 109.5 . . ?
Si1 C2 H2C 109.5 . . ?
H2A C2 H2C 109.5 . . ?
H2B C2 H2C 109.5 . . ?
N4 Si3 C20 109.31(14) . . ?
N4 Si3 C22 112.30(15) . . ?
C20 Si3 C22 110.88(18) . . ?
N4 Si3 C21 115.05(16) . . ?
C20 Si3 C21 103.59(18) . . ?
C22 Si3 C21 105.33(19) . . ?
N4 Si3 Li2 41.99(13) . . ?
C20 Si3 Li2 71.21(16) . . ?
C22 Si3 Li2 144.59(16) . . ?
C21 Si3 Li2 108.40(17) . . ?
C7 N3 C11 117.9(3) . . ?
C7 N3 Li1 127.2(2) . . ?
C11 N3 Li1 112.4(2) . . ?
Si1 C3 H3A 109.5 . . ?
Si1 C3 H3B 109.5 . . ?
H3A C3 H3B 109.5 . . ?
Si1 C3 H3C 109.5 . . ?
H3A C3 H3C 109.5 . . ?
H3B C3 H3C 109.5 . . ?
N4 Si4 C24 109.97(15) . . ?
N4 Si4 C23 112.56(15) . . ?
C24 Si4 C23 109.4(2) . . ?
N4 Si4 C25 114.34(15) . . ?
C24 Si4 C25 104.0(2) . . ?
C23 Si4 C25 106.07(19) . . ?
N4 Si4 Li2 38.37(12) . . ?
C24 Si4 Li2 89.51(17) . . ?
C23 Si4 Li2 150.76(17) . . ?
C25 Si4 Li2 89.85(15) . . ?
Si3 N4 Si4 118.25(13) . . ?
Si3 N4 Al2 114.36(12) . . ?
Si4 N4 Al2 115.26(13) . . ?
Si3 N4 Li2 102.9(2) . . ?
Si4 N4 Li2 109.3(2) . . ?
Al2 N4 Li2 92.43(17) . . ?
Si2 C4 H4A 109.5 . . ?
Si2 C4 H4B 109.5 . . ?
H4A C4 H4B 109.5 . . ?
Si2 C4 H4C 109.5 . . ?
H4A C4 H4C 109.5 . . ?
H4B C4 H4C 109.5 . . ?
C26 N5 C31 112.8(3) . . ?
C26 N5 Al2 120.8(2) . . ?
C31 N5 Al2 120.7(2) . . ?
Si2 C5 H5A 109.5 . . ?
Si2 C5 H5B 109.5 . . ?
H5A C5 H5B 109.5 . . ?
Si2 C5 H5C 109.5 . . ?
H5A C5 H5C 109.5 . . ?
H5B C5 H5C 109.5 . . ?
C30 N6 C26 116.9(3) . . ?
C30 N6 Li2 119.4(3) . . ?
C26 N6 Li2 116.7(3) . . ?
Si2 C6 H6A 109.5 . . ?
Si2 C6 H6B 109.5 . . ?
H6A C6 H6B 109.5 . . ?
Si2 C6 H6C 109.5 . . ?
H6A C6 H6C 109.5 . . ?
H6B C6 H6C 109.5 . . ?
N3 C7 N2 116.4(2) . . ?
N3 C7 C8 119.3(3) . . ?
N2 C7 C8 124.2(3) . . ?
C9 C8 C7 120.5(3) . . ?
C9 C8 H8A 119.7 . . ?
C7 C8 H8A 119.7 . . ?
C8 C9 C10 119.9(3) . . ?
C8 C9 H9A 120.0 . . ?
C10 C9 H9A 120.0 . . ?
C11 C10 C9 117.3(3) . . ?
C11 C10 H10A 121.3 . . ?
C9 C10 H10A 121.3 . . ?
C10 C11 N3 125.0(3) . . ?
C10 C11 Li1 159.7(3) . . ?
N3 C11 Li1 40.73(17) . . ?
C10 C11 H11A 117.5 . . ?
N3 C11 H11A 117.5 . . ?
Li1 C11 H11A 78.8 . . ?
C17 C12 C13 119.7(3) . . ?
C17 C12 N2 120.3(3) . . ?
C13 C12 N2 120.1(3) . . ?
C12 C13 C14 118.8(4) . . ?
C12 C13 H13A 120.6 . . ?
C14 C13 H13A 120.6 . . ?
C15 C14 C13 121.3(4) . . ?
C15 C14 H14A 119.4 . . ?
C13 C14 H14A 119.4 . . ?
C14 C15 C16 120.3(4) . . ?
C14 C15 H15A 119.8 . . ?
C16 C15 H15A 119.8 . . ?
C15 C16 C17 119.4(4) . . ?
C15 C16 H16A 120.3 . . ?
C17 C16 H16A 120.3 . . ?
C12 C17 C16 120.5(4) . . ?
C12 C17 H17A 119.7 . . ?
C16 C17 H17A 119.7 . . ?
Al1 C18 H18A 109.5 . . ?
Al1 C18 H18B 109.5 . . ?
H18A C18 H18B 109.5 . . ?
Al1 C18 H18C 109.5 . . ?
H18A C18 H18C 109.5 . . ?
H18B C18 H18C 109.5 . . ?
Al1 C19 H19A 109.5 . . ?
Al1 C19 H19B 109.5 . . ?
H19A C19 H19B 109.5 . . ?
Al1 C19 H19C 109.5 . . ?
H19A C19 H19C 109.5 . . ?
H19B C19 H19C 109.5 . . ?
Si3 C20 H20A 109.5 . . ?
Si3 C20 H20B 109.5 . . ?
H20A C20 H20B 109.5 . . ?
Si3 C20 H20C 109.5 . . ?
H20A C20 H20C 109.5 . . ?
H20B C20 H20C 109.5 . . ?
Si3 C21 H21A 109.5 . . ?
Si3 C21 H21B 109.5 . . ?
H21A C21 H21B 109.5 . . ?
Si3 C21 H21C 109.5 . . ?
H21A C21 H21C 109.5 . . ?
H21B C21 H21C 109.5 . . ?
Si3 C22 H22A 109.5 . . ?
Si3 C22 H22B 109.5 . . ?
H22A C22 H22B 109.5 . . ?
Si3 C22 H22C 109.5 . . ?
H22A C22 H22C 109.5 . . ?
H22B C22 H22C 109.5 . . ?
Si4 C23 H23A 109.5 . . ?
Si4 C23 H23B 109.5 . . ?
H23A C23 H23B 109.5 . . ?
Si4 C23 H23C 109.5 . . ?
H23A C23 H23C 109.5 . . ?
H23B C23 H23C 109.5 . . ?
Si4 C24 H24A 109.5 . . ?
Si4 C24 H24B 109.5 . . ?
H24A C24 H24B 109.5 . . ?
Si4 C24 H24C 109.5 . . ?
H24A C24 H24C 109.5 . . ?
H24B C24 H24C 109.5 . . ?
Si4 C25 H25A 109.5 . . ?
Si4 C25 H25B 109.5 . . ?
H25A C25 H25B 109.5 . . ?
Si4 C25 H25C 109.5 . . ?
H25A C25 H25C 109.5 . . ?
H25B C25 H25C 109.5 . . ?
N5 C26 C27 127.0(3) . . ?
N5 C26 N6 112.9(3) . . ?
C27 C26 N6 120.1(3) . . ?
C28 C27 C26 121.0(3) . . ?
C28 C27 H27A 119.5 . . ?
C26 C27 H27A 119.5 . . ?
C27 C28 C29 119.9(4) . . ?
C27 C28 H28A 120.1 . . ?
C29 C28 H28A 120.1 . . ?
C30 C29 C28 117.8(3) . . ?
C30 C29 H29A 121.1 . . ?
C28 C29 H29A 121.1 . . ?
C29 C30 N6 124.3(3) . . ?
C29 C30 H30A 117.8 . . ?
N6 C30 H30A 117.8 . . ?
C32 C31 C36 119.2(3) . . ?
C32 C31 N5 120.3(3) . . ?
C36 C31 N5 120.6(4) . . ?
C31 C32 C33 120.9(4) . . ?
C31 C32 H32A 119.5 . . ?
C33 C32 H32A 119.5 . . ?
C34 C33 C32 118.8(5) . . ?
C34 C33 H33A 120.6 . . ?
C32 C33 H33A 120.6 . . ?
C35 C34 C33 120.1(4) . . ?
C35 C34 H34A 120.0 . . ?
C33 C34 H34A 120.0 . . ?
C34 C35 C36 121.1(5) . . ?
C34 C35 H35A 119.5 . . ?
C36 C35 H35A 119.5 . . ?
C35 C36 C31 119.9(5) . . ?
C35 C36 H36A 120.0 . . ?
C31 C36 H36A 120.0 . . ?
Al2 C37 H37A 109.5 . . ?
Al2 C37 H37B 109.5 . . ?
H37A C37 H37B 109.5 . . ?
Al2 C37 H37C 109.5 . . ?
H37A C37 H37C 109.5 . . ?
H37B C37 H37C 109.5 . . ?
Al2 C38 H38A 109.5 . . ?
Al2 C38 H38B 109.5 . . ?
H38A C38 H38B 109.5 . . ?
Al2 C38 H38C 109.5 . . ?
H38A C38 H38C 109.5 . . ?
H38B C38 H38C 109.5 . . ?

loop_
_geom_bond_atom_site_label_1
_geom_bond_atom_site_label_2
_geom_bond_distance
_geom_bond_site_symmetry_2
_geom_bond_publ_flag
Al1 N2 1.922(2) . ?
Al1 N1 1.931(2) . ?
Al1 C18 1.973(3) . ?
Al1 C19 2.002(3) . ?
Al1 Li1 2.950(5) . ?
Li1 N3 1.959(6) . ?
Li1 N1 2.030(5) . ?
Li1 C37 2.361(5) 1_655 ?
Li1 C11 2.775(6) . ?
Li1 Si2 2.897(5) . ?
Li1 Si1 3.128(5) . ?
Si1 N1 1.757(2) . ?
Si1 C3 1.871(3) . ?
Si1 C2 1.879(3) . ?
Si1 C1 1.876(3) . ?
N1 Si2 1.753(2) . ?
C1 H1A 0.9800 . ?
C1 H1B 0.9800 . ?
C1 H1C 0.9800 . ?
Al2 N5 1.933(3) . ?
Al2 N4 1.946(2) . ?
Al2 C38 1.978(3) . ?
Al2 C37 1.999(3) . ?
Al2 Li2 2.873(5) . ?
Li2 N6 1.983(6) . ?
Li2 N4 2.033(5) . ?
Li2 Si3 2.962(5) . ?
Li2 Si4 3.092(5) . ?
Si2 C5 1.878(4) . ?
Si2 C4 1.876(4) . ?
Si2 C6 1.887(4) . ?
N2 C7 1.368(4) . ?
N2 C12 1.434(4) . ?
C2 H2A 0.9800 . ?
C2 H2B 0.9800 . ?
C2 H2C 0.9800 . ?
Si3 N4 1.749(2) . ?
Si3 C20 1.873(3) . ?
Si3 C22 1.876(3) . ?
Si3 C21 1.877(4) . ?
N3 C7 1.355(4) . ?
N3 C11 1.355(4) . ?
C3 H3A 0.9800 . ?
C3 H3B 0.9800 . ?
C3 H3C 0.9800 . ?
Si4 N4 1.752(2) . ?
Si4 C24 1.862(4) . ?
Si4 C23 1.871(4) . ?
Si4 C25 1.883(4) . ?
C4 H4A 0.9800 . ?
C4 H4B 0.9800 . ?
C4 H4C 0.9800 . ?
N5 C26 1.370(4) . ?
N5 C31 1.447(4) . ?
C5 H5A 0.9800 . ?
C5 H5B 0.9800 . ?
C5 H5C 0.9800 . ?
N6 C30 1.354(4) . ?
N6 C26 1.380(4) . ?
C6 H6A 0.9800 . ?
C6 H6B 0.9800 . ?
C6 H6C 0.9800 . ?
C7 C8 1.408(4) . ?
C8 C9 1.364(5) . ?
C8 H8A 0.9500 . ?
C9 C10 1.378(5) . ?
C9 H9A 0.9500 . ?
C10 C11 1.354(5) . ?
C10 H10A 0.9500 . ?
C11 H11A 0.9500 . ?
C12 C17 1.378(5) . ?
C12 C13 1.386(5) . ?
C13 C14 1.407(5) . ?
C13 H13A 0.9500 . ?
C14 C15 1.348(7) . ?
C14 H14A 0.9500 . ?
C15 C16 1.379(7) . ?
C15 H15A 0.9500 . ?
C16 C17 1.398(5) . ?
C16 H16A 0.9500 . ?
C17 H17A 0.9500 . ?
C18 H18A 0.9800 . ?
C18 H18B 0.9800 . ?
C18 H18C 0.9800 . ?
C19 H19A 0.9800 . ?
C19 H19B 0.9800 . ?
C19 H19C 0.9800 . ?
C20 H20A 0.9800 . ?
C20 H20B 0.9800 . ?
C20 H20C 0.9800 . ?
C21 H21A 0.9800 . ?
C21 H21B 0.9800 . ?
C21 H21C 0.9800 . ?
C22 H22A 0.9800 . ?
C22 H22B 0.9800 . ?
C22 H22C 0.9800 . ?
C23 H23A 0.9800 . ?
C23 H23B 0.9800 . ?
C23 H23C 0.9800 . ?
C24 H24A 0.9800 . ?
C24 H24B 0.9800 . ?
C24 H24C 0.9800 . ?
C25 H25A 0.9800 . ?
C25 H25B 0.9800 . ?
C25 H25C 0.9800 . ?
C26 C27 1.377(4) . ?
C27 C28 1.351(5) . ?
C27 H27A 0.9500 . ?
C28 C29 1.377(5) . ?
C28 H28A 0.9500 . ?
C29 C30 1.358(5) . ?
C29 H29A 0.9500 . ?
C30 H30A 0.9500 . ?
C31 C32 1.379(5) . ?
C31 C36 1.382(5) . ?
C32 C33 1.396(5) . ?
C32 H32A 0.9500 . ?
C33 C34 1.391(8) . ?
C33 H33A 0.9500 . ?
C34 C35 1.359(8) . ?
C34 H34A 0.9500 . ?
C35 C36 1.383(6) . ?
C35 H35A 0.9500 . ?
C36 H36A 0.9500 . ?
C37 H37A 0.9800 . ?
C37 H37B 0.9800 . ?
C37 H37C 0.9800 . ?
C38 H38A 0.9800 . ?
C38 H38B 0.9800 . ?
C38 H38C 0.9800 . ?
